data_7152053
loop_
_publ_author_name
'Antunes, Alexandra M. M.'
'Novais, David A.'
'Ferreira da Silva, J. L.'
'Santos, Pedro P.'
'Concei\,c\~ao Oliveira, M'
'Beland, Frederick A.'
'Matilde Marques, M.'

_publ_section_title
;
 Synthesis and oxidation of 2-hydroxynevirapine, a metabolite of the HIV
 reverse transcriptase inhibitor nevirapine.
;
_journal_issue 22
_journal_name_full 'Organic &amp; biomolecular chemistry'
_journal_page_first 7822
_journal_page_last 7835
_journal_paper_doi 10.1039/c1ob06052j
_journal_volume 9
_journal_year 2011
_chemical_formula_sum 'C16.5 H17 N4 O3.5'
_chemical_formula_weight 327.34
_chemical_name_systematic
;
1'-cyclopropyl-4-methyl-1H,1'H-spiro[pyridine-2,2'-
pyrido[2,3-d]pyrimidine]-3,4',6(3'H)-trione
;
_space_group_IT_number 15
_symmetry_cell_setting monoclinic
_symmetry_space_group_name_Hall '-C 2yc'
_symmetry_space_group_name_H-M 'C 1 2/c 1'
_atom_sites_solution_hydrogens geom
_atom_sites_solution_primary direct
_atom_sites_solution_secondary difmap
_audit_creation_method SHELXL-97
_cell_angle_alpha 90.00
_cell_angle_beta 94.650(16)
_cell_angle_gamma 90.00
_cell_formula_units_Z 8
_cell_length_a 21.528(10)
_cell_length_b 8.433(4)
_cell_length_c 17.211(8)
_cell_measurement_reflns_used 2973
_cell_measurement_temperature 150(2)
_cell_measurement_theta_max 25.88
_cell_measurement_theta_min 3.57
_cell_volume 3114(3)
_computing_structure_refinement 'SHELXL-97 (Sheldrick, 1997)'
_diffrn_ambient_temperature 150(2)
_diffrn_measured_fraction_theta_full 0.979
_diffrn_measured_fraction_theta_max 0.979
_diffrn_radiation_monochromator graphite
_diffrn_radiation_source 'fine-focus sealed tube'
_diffrn_radiation_type MoK\a
_diffrn_radiation_wavelength 0.71073
_diffrn_reflns_av_R_equivalents 0.1230
_diffrn_reflns_av_sigmaI/netI 0.1332
_diffrn_reflns_limit_h_max 25
_diffrn_reflns_limit_h_min -26
_diffrn_reflns_limit_k_max 10
_diffrn_reflns_limit_k_min -10
_diffrn_reflns_limit_l_max 20
_diffrn_reflns_limit_l_min -19
_diffrn_reflns_number 13236
_diffrn_reflns_theta_full 25.88
_diffrn_reflns_theta_max 25.88
_diffrn_reflns_theta_min 3.57
_exptl_absorpt_coefficient_mu 0.101
_exptl_absorpt_correction_T_max 0.9950
_exptl_absorpt_correction_T_min 0.9782
_exptl_absorpt_correction_type multi-scan
_exptl_absorpt_process_details SADABS
_exptl_crystal_density_diffrn 1.396
_exptl_crystal_density_method 'not measured'
_exptl_crystal_F_000 1376
_exptl_crystal_size_max 0.22
_exptl_crystal_size_mid 0.11
_exptl_crystal_size_min 0.05
_refine_diff_density_max 0.262
_refine_diff_density_min -0.288
_refine_diff_density_rms 0.062
_refine_ls_extinction_coef 0.0042(5)
_refine_ls_extinction_expression Fc^*^=kFc[1+0.001xFc^2^\l^3^/sin(2\q)]^-1/4^
_refine_ls_extinction_method SHELXL
_refine_ls_goodness_of_fit_ref 0.954
_refine_ls_hydrogen_treatment mixed
_refine_ls_matrix_type full
_refine_ls_number_parameters 229
_refine_ls_number_reflns 2973
_refine_ls_number_restraints 0
_refine_ls_restrained_S_all 0.954
_refine_ls_R_factor_all 0.1389
_refine_ls_R_factor_gt 0.0591
_refine_ls_shift/su_max 0.000
_refine_ls_shift/su_mean 0.000
_refine_ls_structure_factor_coef Fsqd
_refine_ls_weighting_details 'calc w=1/[\s^2^(Fo^2^)+(0.0496P)^2^+0.0000P] where P=(Fo^2^+2Fc^2^)/3'
_refine_ls_weighting_scheme calc
_refine_ls_wR_factor_gt 0.1096
_refine_ls_wR_factor_ref 0.1384
_reflns_number_gt 1551
_reflns_number_total 2973
_reflns_threshold_expression >2sigma(I)
_cod_data_source_file c1ob06052j.txt
_cod_data_source_block aa23c
_cod_depositor_comments
;
The following automatic conversions were performed:

'_symmetry_cell_setting' value 'Monoclinic' changed to 'monoclinic'
according to /home/saulius/struct/CIF-dictionaries/cif_core.dic
dictionary named 'cif_core.dic' version 2.4.1 from 2010-06-29.

Automatic conversion script
Id: cif_fix_values 1715 2011-07-08 13:25:40Z adriana 

2018-12-10
Z value and formula fixed to values more according to usual
chemical conventions.                 miguel
;
_cod_original_formula_sum 'C33 H34 N8 O7'
_cod_original_formula_weight 654.68
_cod_original_formula_units_Z 4
_cod_original_sg_symbol_H-M C2/c
_cod_database_code 7152053

loop_
_symmetry_equiv_pos_as_xyz
'x, y, z'
'-x, y, -z+1/2'
'x+1/2, y+1/2, z'
'-x+1/2, y+1/2, -z+1/2'
'-x, -y, -z'
'x, -y, z-1/2'
'-x+1/2, -y+1/2, -z'
'x+1/2, -y+1/2, z-1/2'

loop_
_atom_site_label
_atom_site_type_symbol
_atom_site_fract_x
_atom_site_fract_y
_atom_site_fract_z
_atom_site_U_iso_or_equiv
_atom_site_adp_type
_atom_site_occupancy
_atom_site_symmetry_multiplicity
_atom_site_calc_flag
_atom_site_refinement_flags
C12 C 0.87760(15) 0.6242(3) 0.4729(2) 0.0287(9) Uani 1 1 d .
H12A H 0.8947 0.6620 0.4252 0.043 Uiso 1 1 calc R
H12B H 0.8872 0.7010 0.5150 0.043 Uiso 1 1 calc R
H12C H 0.8323 0.6125 0.4637 0.043 Uiso 1 1 calc R
C18 C 0.94104(17) 0.2059(5) 0.2438(2) 0.0505(11) Uani 1 1 d .
H18A H 0.9056 0.2787 0.2444 0.076 Uiso 1 1 calc R
H18B H 0.9408 0.1326 0.2879 0.076 Uiso 1 1 calc R
H18C H 0.9379 0.1457 0.1949 0.076 Uiso 1 1 calc R
C17 C 1.0000 0.2981(6) 0.2500 0.0391(14) Uani 1 2 d S
O16 O 1.0000 0.4384(5) 0.2500 0.108(2) Uani 1 2 d S
H1 H 0.9683(14) 0.068(4) 0.5536(17) 0.025(9) Uiso 1 1 d .
H3' H 0.9805(16) 0.240(4) 0.6812(19) 0.043(11) Uiso 1 1 d .
O14 O 1.00442(10) 0.1583(2) 0.43330(13) 0.0281(6) Uani 1 1 d .
O15 O 0.92939(10) 0.2261(3) 0.80310(13) 0.0295(6) Uani 1 1 d .
N1' N 0.85305(11) 0.1330(3) 0.58283(14) 0.0196(6) Uani 1 1 d .
O13 O 0.86629(10) 0.4799(2) 0.61995(13) 0.0300(6) Uani 1 1 d .
N1 N 0.95700(12) 0.1687(3) 0.54548(15) 0.0190(6) Uani 1 1 d .
N3' N 0.93755(13) 0.2169(3) 0.67300(15) 0.0203(6) Uani 1 1 d .
N8' N 0.75315(12) 0.1084(3) 0.62555(15) 0.0252(7) Uani 1 1 d .
C2 C 0.91101(14) 0.2288(3) 0.59369(17) 0.0184(7) Uani 1 1 d .
C4'A C 0.83747(15) 0.1792(3) 0.71995(18) 0.0196(8) Uani 1 1 d .
C4' C 0.90443(15) 0.2116(3) 0.73630(19) 0.0210(8) Uani 1 1 d .
C9 C 0.82352(15) 0.1328(3) 0.50397(17) 0.0213(8) Uani 1 1 d .
H9 H 0.8037 0.2349 0.4857 0.026 Uiso 1 1 calc R
C5' C 0.79766(15) 0.1810(3) 0.77857(19) 0.0246(8) Uani 1 1 d .
H5' H 0.8128 0.2075 0.8303 0.029 Uiso 1 1 calc R
C8'A C 0.81391(14) 0.1417(3) 0.64409(18) 0.0189(7) Uani 1 1 d .
C4 C 0.90609(14) 0.4671(3) 0.49574(18) 0.0199(8) Uani 1 1 d .
C6 C 0.97007(14) 0.2293(3) 0.47557(19) 0.0220(8) Uani 1 1 d .
C5 C 0.94279(14) 0.3833(3) 0.45199(18) 0.0222(8) Uani 1 1 d .
H5 H 0.9517 0.4257 0.4030 0.027 Uiso 1 1 calc R
C7' C 0.71618(15) 0.1093(4) 0.68498(19) 0.0288(8) Uani 1 1 d .
H7' H 0.6734 0.0839 0.6733 0.035 Uiso 1 1 calc R
C11 C 0.79124(15) -0.0145(3) 0.47470(18) 0.0254(8) Uani 1 1 d .
H11A H 0.7925 -0.1075 0.5099 0.030 Uiso 1 1 calc R
H11B H 0.7521 -0.0025 0.4408 0.030 Uiso 1 1 calc R
C3 C 0.89344(14) 0.4031(3) 0.57234(19) 0.0210(8) Uani 1 1 d .
C6' C 0.73547(15) 0.1441(4) 0.76178(19) 0.0285(8) Uani 1 1 d .
H6' H 0.7071 0.1428 0.8013 0.034 Uiso 1 1 calc R
C10 C 0.85047(15) 0.0339(3) 0.44231(18) 0.0268(8) Uani 1 1 d .
H10A H 0.8480 0.0762 0.3885 0.032 Uiso 1 1 calc R
H10B H 0.8884 -0.0289 0.4576 0.032 Uiso 1 1 calc R

loop_
_atom_site_aniso_label
_atom_site_aniso_U_11
_atom_site_aniso_U_22
_atom_site_aniso_U_33
_atom_site_aniso_U_23
_atom_site_aniso_U_13
_atom_site_aniso_U_12
C12 0.027(2) 0.0271(18) 0.033(2) 0.0056(15) 0.0096(17) -0.0002(15)
C18 0.034(3) 0.075(3) 0.045(3) -0.007(2) 0.019(2) -0.004(2)
C17 0.042(4) 0.041(3) 0.036(3) 0.000 0.013(3) 0.000
O16 0.111(4) 0.028(3) 0.179(6) 0.000 -0.020(4) 0.000
O14 0.0244(14) 0.0388(13) 0.0234(14) -0.0010(10) 0.0165(11) 0.0069(10)
O15 0.0185(14) 0.0549(15) 0.0156(14) -0.0025(11) 0.0043(11) 0.0009(11)
N1' 0.0155(15) 0.0277(14) 0.0162(16) -0.0011(11) 0.0060(12) 0.0003(11)
O13 0.0360(15) 0.0292(13) 0.0272(15) 0.0002(10) 0.0176(12) 0.0062(10)
N1 0.0157(16) 0.0239(15) 0.0188(16) 0.0045(12) 0.0105(13) 0.0036(12)
N3' 0.0142(17) 0.0318(15) 0.0158(16) 0.0004(12) 0.0060(13) 0.0004(12)
N8' 0.0150(16) 0.0358(16) 0.0260(17) -0.0016(12) 0.0086(13) -0.0015(12)
C2 0.0120(18) 0.0281(17) 0.0160(18) -0.0023(14) 0.0063(15) -0.0007(13)
C4'A 0.0167(19) 0.0249(17) 0.0184(19) 0.0002(13) 0.0086(15) 0.0015(13)
C4' 0.0165(19) 0.0273(17) 0.020(2) 0.0012(15) 0.0074(17) 0.0041(14)
C9 0.026(2) 0.0237(17) 0.0152(18) -0.0020(13) 0.0061(15) 0.0032(14)
C5' 0.024(2) 0.0334(19) 0.0167(19) 0.0022(14) 0.0077(16) 0.0013(15)
C8'A 0.0161(19) 0.0214(17) 0.021(2) 0.0032(13) 0.0105(16) 0.0022(13)
C4 0.0158(18) 0.0233(17) 0.021(2) 0.0008(14) 0.0026(15) -0.0045(14)
C6 0.0140(19) 0.0314(18) 0.022(2) 0.0004(15) 0.0071(16) -0.0039(14)
C5 0.024(2) 0.0283(17) 0.0157(18) 0.0064(14) 0.0070(16) -0.0037(15)
C7' 0.0157(19) 0.043(2) 0.028(2) 0.0021(16) 0.0086(17) -0.0028(16)
C11 0.021(2) 0.0347(19) 0.0213(19) -0.0077(15) 0.0089(16) -0.0029(15)
C3 0.0129(18) 0.0292(18) 0.0216(19) 0.0001(15) 0.0058(15) -0.0022(14)
C6' 0.020(2) 0.044(2) 0.023(2) 0.0006(16) 0.0104(17) 0.0008(16)
C10 0.028(2) 0.0333(18) 0.021(2) -0.0082(15) 0.0107(17) -0.0002(15)

loop_
_atom_type_symbol
_atom_type_description
_atom_type_scat_dispersion_real
_atom_type_scat_dispersion_imag
_atom_type_scat_source
C C 0.0033 0.0016 'International Tables Vol C Tables 4.2.6.8 and 6.1.1.4'
H H 0.0000 0.0000 'International Tables Vol C Tables 4.2.6.8 and 6.1.1.4'
N N 0.0061 0.0033 'International Tables Vol C Tables 4.2.6.8 and 6.1.1.4'
O O 0.0106 0.0060 'International Tables Vol C Tables 4.2.6.8 and 6.1.1.4'

loop_
_geom_angle_atom_site_label_1
_geom_angle_atom_site_label_2
_geom_angle_atom_site_label_3
_geom_angle
_geom_angle_site_symmetry_3
C4 C12 H12A 109.5 .
C4 C12 H12B 109.5 .
H12A C12 H12B 109.5 .
C4 C12 H12C 109.5 .
H12A C12 H12C 109.5 .
H12B C12 H12C 109.5 .
C17 C18 H18A 109.5 .
C17 C18 H18B 109.5 .
H18A C18 H18B 109.5 .
C17 C18 H18C 109.5 .
H18A C18 H18C 109.5 .
H18B C18 H18C 109.5 .
O16 C17 C18 121.6(2) .
O16 C17 C18 121.6(2) 2_755
C18 C17 C18 116.9(5) 2_755
C8'A N1' C9 117.3(2) .
C8'A N1' C2 115.2(2) .
C9 N1' C2 114.7(2) .
C6 N1 C2 125.6(3) .
C6 N1 H1 115.1(19) .
C2 N1 H1 116.0(18) .
C4' N3' C2 124.9(3) .
C4' N3' H3' 117(2) .
C2 N3' H3' 116(2) .
C7' N8' C8'A 116.1(3) .
N1 C2 N3' 106.5(2) .
N1 C2 N1' 110.3(2) .
N3' C2 N1' 110.2(2) .
N1 C2 C3 111.3(2) .
N3' C2 C3 111.1(2) .
N1' C2 C3 107.4(2) .
C5' C4'A C8'A 119.1(3) .
C5' C4'A C4' 121.1(3) .
C8'A C4'A C4' 119.7(3) .
O15 C4' N3' 122.0(3) .
O15 C4' C4'A 122.8(3) .
N3' C4' C4'A 115.1(3) .
N1' C9 C11 118.3(3) .
N1' C9 C10 119.8(3) .
C11 C9 C10 59.67(19) .
N1' C9 H9 115.8 .
C11 C9 H9 115.8 .
C10 C9 H9 115.8 .
C4'A C5' C6' 119.7(3) .
C4'A C5' H5' 120.2 .
C6' C5' H5' 120.2 .
N8' C8'A C4'A 122.6(3) .
N8' C8'A N1' 116.1(3) .
C4'A C8'A N1' 121.3(3) .
C5 C4 C3 118.2(3) .
C5 C4 C12 124.6(3) .
C3 C4 C12 117.2(3) .
O14 C6 N1 121.1(3) .
O14 C6 C5 120.8(3) .
N1 C6 C5 118.1(3) .
C4 C5 C6 123.6(3) .
C4 C5 H5 118.2 .
C6 C5 H5 118.2 .
N8' C7' C6' 125.2(3) .
N8' C7' H7' 117.4 .
C6' C7' H7' 117.4 .
C10 C11 C9 60.57(19) .
C10 C11 H11A 117.7 .
C9 C11 H11A 117.7 .
C10 C11 H11B 117.7 .
C9 C11 H11B 117.7 .
H11A C11 H11B 114.8 .
O13 C3 C4 122.5(3) .
O13 C3 C2 117.4(3) .
C4 C3 C2 120.0(3) .
C5' C6' C7' 117.3(3) .
C5' C6' H6' 121.4 .
C7' C6' H6' 121.4 .
C11 C10 C9 59.76(19) .
C11 C10 H10A 117.8 .
C9 C10 H10A 117.8 .
C11 C10 H10B 117.8 .
C9 C10 H10B 117.8 .
H10A C10 H10B 114.9 .

loop_
_geom_bond_atom_site_label_1
_geom_bond_atom_site_label_2
_geom_bond_distance
_geom_bond_site_symmetry_2
C12 C4 1.499(4) .
C12 H12A 0.9800 .
C12 H12B 0.9800 .
C12 H12C 0.9800 .
C18 C17 1.485(4) .
C18 H18A 0.9800 .
C18 H18B 0.9800 .
C18 H18C 0.9800 .
C17 O16 1.183(6) .
C17 C18 1.485(4) 2_755
O14 C6 1.234(3) .
O15 C4' 1.235(4) .
N1' C8'A 1.404(3) .
N1' C9 1.451(4) .
N1' C2 1.486(4) .
O13 C3 1.229(3) .
N1 C6 1.358(4) .
N1 C2 1.435(3) .
N1 H1 0.89(3) .
N3' C4' 1.350(4) .
N3' C2 1.440(4) .
N3' H3' 0.94(3) .
N8' C7' 1.346(3) .
N8' C8'A 1.351(4) .
C2 C3 1.555(4) .
C4'A C5' 1.376(4) .
C4'A C8'A 1.398(4) .
C4'A C4' 1.472(4) .
C9 C11 1.491(4) .
C9 C10 1.503(4) .
C9 H9 1.0000 .
C5' C6' 1.382(4) .
C5' H5' 0.9500 .
C4 C5 1.337(4) .
C4 C3 1.470(4) .
C6 C5 1.469(4) .
C5 H5 0.9500 .
C7' C6' 1.385(4) .
C7' H7' 0.9500 .
C11 C10 1.489(4) .
C11 H11A 0.9900 .
C11 H11B 0.9900 .
C6' H6' 0.9500 .
C10 H10A 0.9900 .
C10 H10B 0.9900 .

loop_
_geom_torsion_atom_site_label_1
_geom_torsion_atom_site_label_2
_geom_torsion_atom_site_label_3
_geom_torsion_atom_site_label_4
_geom_torsion
C6 N1 C2 N3' -141.0(3)
C6 N1 C2 N1' 99.3(3)
C6 N1 C2 C3 -19.8(4)
C4' N3' C2 N1 -157.5(3)
C4' N3' C2 N1' -37.8(4)
C4' N3' C2 C3 81.1(3)
C8'A N1' C2 N1 158.5(2)
C9 N1' C2 N1 -60.8(3)
C8'A N1' C2 N3' 41.1(3)
C9 N1' C2 N3' -178.1(2)
C8'A N1' C2 C3 -80.1(3)
C9 N1' C2 C3 60.7(3)
C2 N3' C4' O15 -168.6(3)
C2 N3' C4' C4'A 14.5(4)
C5' C4'A C4' O15 7.4(4)
C8'A C4'A C4' O15 -170.8(3)
C5' C4'A C4' N3' -175.7(3)
C8'A C4'A C4' N3' 6.1(4)
C8'A N1' C9 C11 -74.3(3)
C2 N1' C9 C11 145.7(3)
C8'A N1' C9 C10 -143.7(3)
C2 N1' C9 C10 76.4(3)
C8'A C4'A C5' C6' 0.7(4)
C4' C4'A C5' C6' -177.5(3)
C7' N8' C8'A C4'A -1.6(4)
C7' N8' C8'A N1' 176.9(2)
C5' C4'A C8'A N8' 0.7(4)
C4' C4'A C8'A N8' 178.9(3)
C5' C4'A C8'A N1' -177.8(2)
C4' C4'A C8'A N1' 0.5(4)
C9 N1' C8'A N8' 16.4(4)
C2 N1' C8'A N8' 156.1(2)
C9 N1' C8'A C4'A -165.0(3)
C2 N1' C8'A C4'A -25.3(4)
C2 N1 C6 O14 -170.4(3)
C2 N1 C6 C5 10.4(4)
C3 C4 C5 C6 1.4(5)
C12 C4 C5 C6 -179.9(3)
O14 C6 C5 C4 -178.9(3)
N1 C6 C5 C4 0.3(5)
C8'A N8' C7' C6' 1.3(4)
N1' C9 C11 C10 -109.8(3)
C5 C4 C3 O13 171.5(3)
C12 C4 C3 O13 -7.4(5)
C5 C4 C3 C2 -12.3(4)
C12 C4 C3 C2 168.9(3)
N1 C2 C3 O13 -163.3(3)
N3' C2 C3 O13 -44.8(4)
N1' C2 C3 O13 75.8(3)
N1 C2 C3 C4 20.2(4)
N3' C2 C3 C4 138.8(3)
N1' C2 C3 C4 -100.6(3)
C4'A C5' C6' C7' -1.1(4)
N8' C7' C6' C5' 0.0(5)
N1' C9 C10 C11 107.3(3)
